data_7249171
loop_
_publ_author_name
'Kocek, Hugo'
'Chalupsk\'a, Dominika'
'Dejmek, Milan'
'Dvo\<r\'akov\'a, Alexandra'
'Zgarbov\'a, Michala'
'\<S\'ala, Michal'
'Chalupsk\'y, Karel'
'Kraf\<c\'ikov\'a, Petra'
'Otava, Tom\'a\<s'
'Drexler, Matus'
'Proch\'azkov\'a, Eli\<ska'
'Klepet\'a\<rov\'a, Blanka'
'\<Stefek, Milan'
'Kozic, J\'an'
'Mertl\'ikov\'a-Kaiserov\'a, Helena'
'Boura, Evzen'
'Weber, Jan'
'Nencka, Radim'

_publ_section_title
;
 Discovery of highly potent SARS-CoV-2 nsp14 methyltransferase inhibitors
 based on adenosine 5&#x2032;-carboxamides
;
_journal_name_full 'RSC Medicinal Chemistry'
_journal_paper_doi 10.1039/D4MD00422A
_journal_year 2024
_chemical_absolute_configuration ad
_chemical_formula_moiety 'C21 H21 F N6 O6, C2 H3 N, 0.1(H2 O)'
_chemical_formula_sum 'C23 H24.2 F N7 O6.1'
_chemical_formula_weight 515.29
_chemical_name_systematic
'methyl 5-((3aS,4S,6R,6aR)-6-(6-amino-9H-purin-9-yl)-2,2-dimethyltetrahydrofuro[3,4-d][1,3]dioxole-4-carboxamido)-2-fluorobenzoate'
_space_group_crystal_system orthorhombic
_space_group_IT_number 19
_space_group_name_Hall 'P 2ac 2ab'
_space_group_name_H-M_alt 'P 21 21 21'
_atom_sites_solution_hydrogens difmap
_atom_sites_solution_primary direct
_audit_update_record
;
2024-06-05 deposited with the CCDC.	2024-07-26 downloaded from the CCDC.
;
_cell_angle_alpha 90
_cell_angle_beta 90
_cell_angle_gamma 90
_cell_formula_units_Z 4
_cell_length_a 7.9953(2)
_cell_length_b 15.3161(4)
_cell_length_c 19.6255(5)
_cell_measurement_reflns_used 9893
_cell_measurement_temperature 180
_cell_measurement_theta_max 70.0629
_cell_measurement_theta_min 3.6607
_cell_volume 2403.28(11)
_computing_cell_refinement 'Apex3 (Bruker AXS, 2015)'
_computing_data_collection 'Apex3 (Bruker AXS, 2015)'
_computing_data_reduction 'Apex3 (Bruker AXS, 2015)'
_computing_molecular_graphics 'CAMERON (Watkin et al., 1996)'
_computing_publication_material 'CRYSTALS (Betteridge et al., 2003)'
_computing_structure_refinement 'CRYSTALS (Betteridge et al., 2003)'
_computing_structure_solution 'SIR92 (Altomare et al., 1994)'
_diffrn_ambient_temperature 180
_diffrn_measured_fraction_theta_full 1.000
_diffrn_measured_fraction_theta_max 1.000
_diffrn_measurement_device Area
_diffrn_measurement_device_type 'Bruker Kappa Apex2'
_diffrn_measurement_method '\f & \w scans'
_diffrn_radiation_monochromator graphite
_diffrn_radiation_probe x-ray
_diffrn_radiation_type 'Cu K\a'
_diffrn_radiation_wavelength 1.54178
_diffrn_reflns_av_R_equivalents 0.036
_diffrn_reflns_limit_h_max 9
_diffrn_reflns_limit_h_min -7
_diffrn_reflns_limit_k_max 18
_diffrn_reflns_limit_k_min -18
_diffrn_reflns_limit_l_max 21
_diffrn_reflns_limit_l_min -23
_diffrn_reflns_number 28864
_diffrn_reflns_theta_full 68.208
_diffrn_reflns_theta_max 68.208
_diffrn_reflns_theta_min 3.661
_diffrn_standards_number 0
_exptl_absorpt_coefficient_mu 0.940
_exptl_absorpt_correction_T_max 0.95
_exptl_absorpt_correction_T_min 0.82
_exptl_absorpt_correction_type multi-scan
_exptl_absorpt_process_details 'SADABS (Siemens, 1996)'
_exptl_crystal_colour colourless
_exptl_crystal_density_diffrn 1.424
_exptl_crystal_density_meas ?
_exptl_crystal_density_method 'not measured'
_exptl_crystal_description plate
_exptl_crystal_F_000 1076
_exptl_crystal_size_max 0.466
_exptl_crystal_size_mid 0.178
_exptl_crystal_size_min 0.058
_refine_diff_density_max 0.25
_refine_diff_density_min -0.19
_refine_ls_abs_structure_details
; 
 Parsons, Flack & Wagner (2013), 
 1591 Friedel Pairs 
;
_refine_ls_abs_structure_Flack 0.08(3)
_refine_ls_extinction_coef 60(4)
_refine_ls_extinction_method 'Larson (1970), Equation 22'
_refine_ls_goodness_of_fit_ref 0.9432
_refine_ls_hydrogen_treatment constr
_refine_ls_matrix_type full
_refine_ls_number_parameters 345
_refine_ls_number_reflns 4270
_refine_ls_number_restraints 0
_refine_ls_R_factor_all 0.0327
_refine_ls_R_factor_gt 0.0313
_refine_ls_shift/su_max 0.0007120
_refine_ls_shift/su_mean 0.0000799
_refine_ls_structure_factor_coef F
_refine_ls_weighting_details
;
 Method, part 1, Chebychev polynomial, (Watkin, 1994, Prince, 1982) 
 [weight] = 1.0/[A~0~*T~0~(x)+A~1~*T~1~(x) ... +A~n-1~]*T~n-1~(x)] 
 where A~i~ are the Chebychev coefficients listed below and x= Fcalc/Fmax 
 Method = Robust Weighting (Prince, 1982) 
 W = [weight] * [1-(deltaF/6*sigmaF)^2^]^2^ 
 A~i~ are: 
 0.162 0.141 0.503E-01 
;
_refine_ls_weighting_scheme calc
_refine_ls_wR_factor_all 0.0333
_refine_ls_wR_factor_gt 0.0311
_refine_ls_wR_factor_ref 0.0311
_reflns_limit_h_max 9
_reflns_limit_h_min -9
_reflns_limit_k_max 18
_reflns_limit_k_min 0
_reflns_limit_l_max 23
_reflns_limit_l_min 0
_reflns_number_gt 4270
_reflns_number_total 4409
_reflns_threshold_expression I>2.0\s(I)
_oxford_diffrn_Wilson_B_factor 2.20
_oxford_diffrn_Wilson_scale 51.08
_oxford_refine_ls_scale 0.13698(17)
_cod_data_source_file d4md00422a2.cif
_cod_data_source_block I
_cod_depositor_comments
;
The following automatic conversions were performed:

data item '_exptl_crystal_density_meas' value 'not measured' was
changed to '?' -- the value is perceived as not measured.

Automatic conversion script
Id: cif_fix_values 8170 2020-07-09 18:12:32Z antanas 
;
_cod_original_formula_sum 'C23 H24.20 F N7 O6.10'
_cod_database_code 7249171
_oxford_refine_reflns_threshold_expression I>2.0\s(I)
_refine_ls_r_factor_ref 0.0313
_reflns_number_all 4409
_oxford_hooft_y 0.13(5)
_oxford_bijvoet_difference 0.08(3)
_oxford_refined_flack_x 0.10(11)

loop_
_symmetry_equiv_pos_as_xyz
x,y,z
x+1/2,-y+1/2,-z
-x,y+1/2,-z+1/2
-x+1/2,-y,z+1/2

loop_
_atom_site_label
_atom_site_type_symbol
_atom_site_fract_x
_atom_site_fract_y
_atom_site_fract_z
_atom_site_U_iso_or_equiv
_atom_site_occupancy
_atom_site_adp_type
_atom_site_refinement_flags_posn
_atom_site_refinement_flags_adp
_atom_site_refinement_flags_occupancy
_atom_site_disorder_assembly
_atom_site_disorder_group
_atom_site_attached_hydrogens
F1 F 1.24034(12) 0.85293(6) 0.65948(6) 0.0447 1.0000 Uani . . . . . .
C2 C 1.17676(19) 0.77180(9) 0.66677(8) 0.0298 1.0000 Uani . . . . . .
C3 C 1.00461(18) 0.75998(9) 0.66781(7) 0.0263 1.0000 Uani . . . . . .
C4 C 0.88742(19) 0.83566(9) 0.66337(8) 0.0301 1.0000 Uani . . . . . .
O5 O 0.74463(14) 0.81760(7) 0.69553(6) 0.0365 1.0000 Uani . . . . . .
C6 C 0.6234(2) 0.88789(11) 0.69786(10) 0.0397 1.0000 Uani . . . . . .
O7 O 0.91638(16) 0.90411(8) 0.63603(8) 0.0513 1.0000 Uani . . . . . .
C8 C 0.94478(18) 0.67472(9) 0.67480(7) 0.0243 1.0000 Uani . . . . . .
C9 C 1.05336(18) 0.60475(9) 0.68082(7) 0.0241 1.0000 Uani . . . . . .
N10 N 0.98456(15) 0.52006(7) 0.68451(6) 0.0253 1.0000 Uani . . . . . .
C11 C 1.05507(18) 0.44452(9) 0.66283(7) 0.0245 1.0000 Uani . . . . . .
O12 O 1.20176(13) 0.43427(7) 0.64801(6) 0.0314 1.0000 Uani . . . . . .
C13 C 0.93383(17) 0.36672(9) 0.66246(7) 0.0245 1.0000 Uani . . . . . .
O14 O 0.76215(12) 0.39298(6) 0.66977(5) 0.0254 1.0000 Uani . . . . . .
C15 C 0.68226(18) 0.39329(8) 0.60510(7) 0.0227 1.0000 Uani . . . . . .
N16 N 0.68002(14) 0.48041(7) 0.57420(6) 0.0223 1.0000 Uani . . . . . .
C17 C 0.55009(17) 0.53850(9) 0.57993(7) 0.0233 1.0000 Uani . . . . . .
N18 N 0.58249(14) 0.61572(7) 0.55490(6) 0.0241 1.0000 Uani . . . . . .
C19 C 0.74625(17) 0.60856(8) 0.53154(7) 0.0209 1.0000 Uani . . . . . .
C20 C 0.80745(17) 0.52554(8) 0.54222(6) 0.0207 1.0000 Uani . . . . . .
N21 N 0.96028(14) 0.49504(7) 0.52614(6) 0.0246 1.0000 Uani . . . . . .
C22 C 1.05364(18) 0.55845(9) 0.49952(7) 0.0258 1.0000 Uani . . . . . .
N23 N 1.01432(15) 0.64225(8) 0.48777(6) 0.0250 1.0000 Uani . . . . . .
C24 C 0.85816(17) 0.67045(9) 0.50417(7) 0.0215 1.0000 Uani . . . . . .
N25 N 0.82232(15) 0.75441(8) 0.49537(7) 0.0286 1.0000 Uani . . . . . .
C26 C 0.77466(17) 0.32554(8) 0.56197(7) 0.0226 1.0000 Uani . . . . . .
C27 C 0.94220(18) 0.30971(8) 0.59886(7) 0.0237 1.0000 Uani . . . . . .
O28 O 0.93483(14) 0.22014(6) 0.61872(6) 0.0324 1.0000 Uani . . . . . .
C29 C 0.80423(18) 0.17811(9) 0.58167(7) 0.0259 1.0000 Uani . . . . . .
O30 O 0.68602(12) 0.24552(6) 0.56860(6) 0.0297 1.0000 Uani . . . . . .
C31 C 0.8694(2) 0.14075(11) 0.51577(8) 0.0346 1.0000 Uani . . . . . .
C32 C 0.7228(2) 0.11121(10) 0.62698(9) 0.0394 1.0000 Uani . . . . . .
C33 C 1.22601(18) 0.61957(9) 0.68350(7) 0.0269 1.0000 Uani . . . . . .
C34 C 1.28701(19) 0.70366(10) 0.67592(8) 0.0319 1.0000 Uani . . . . . .
N35 N 0.61289(19) 0.56351(11) 0.74989(8) 0.0469 1.0000 Uani . . . . . .
C36 C 0.6797(2) 0.56205(11) 0.80074(10) 0.0383 1.0000 Uani . . . . . .
C37 C 0.7681(3) 0.56064(14) 0.86548(10) 0.0533 1.0000 Uani . . . . . .
O1 O 1.3423(13) 0.2619(8) 0.6520(6) 0.0403 0.1000 Uani . . . . . .
H61 H 0.5361 0.8665 0.7265 0.0579 1.0000 Uiso R . . . . .
H63 H 0.6707 0.9402 0.7165 0.0582 1.0000 Uiso R . . . . .
H62 H 0.5805 0.8998 0.6531 0.0573 1.0000 Uiso R . . . . .
H81 H 0.8274 0.6659 0.6752 0.0289 1.0000 Uiso R . . . . .
H131 H 0.9629 0.3301 0.7021 0.0283 1.0000 Uiso R . . . . .
H151 H 0.5680 0.3754 0.6118 0.0274 1.0000 Uiso R . . . . .
H171 H 0.4488 0.5226 0.6000 0.0272 1.0000 Uiso R . . . . .
H221 H 1.1639 0.5415 0.4867 0.0293 1.0000 Uiso R . . . . .
H261 H 0.7887 0.3421 0.5145 0.0264 1.0000 Uiso R . . . . .
H271 H 1.0384 0.3229 0.5715 0.0264 1.0000 Uiso R . . . . .
H313 H 0.7768 0.1158 0.4910 0.0508 1.0000 Uiso R . . . . .
H312 H 0.9480 0.0956 0.5270 0.0511 1.0000 Uiso R . . . . .
H311 H 0.9231 0.1870 0.4886 0.0513 1.0000 Uiso R . . . . .
H321 H 0.6256 0.0857 0.6029 0.0584 1.0000 Uiso R . . . . .
H323 H 0.6802 0.1393 0.6679 0.0593 1.0000 Uiso R . . . . .
H322 H 0.8026 0.0649 0.6390 0.0587 1.0000 Uiso R . . . . .
H331 H 1.2992 0.5725 0.6916 0.0316 1.0000 Uiso R . . . . .
H341 H 1.4033 0.7151 0.6774 0.0395 1.0000 Uiso R . . . . .
H371 H 0.6931 0.5511 0.9039 0.0791 1.0000 Uiso R . . . . .
H372 H 0.8247 0.6158 0.8723 0.0781 1.0000 Uiso R . . . . .
H373 H 0.8476 0.5147 0.8675 0.0787 1.0000 Uiso R . . . . .
H101 H 0.8811 0.5182 0.6933 0.0290 1.0000 Uiso R . . . . .
H251 H 0.8993 0.7896 0.4782 0.0338 1.0000 Uiso R . . . . .
H252 H 0.7262 0.7752 0.5076 0.0346 1.0000 Uiso R . . . . .
H11 H 1.3342 0.2067 0.6625 0.0685 0.1000 Uiso R . . . . .
H12 H 1.3972 0.3053 0.6583 0.0703 0.1000 Uiso R . . . . .

loop_
_atom_site_aniso_label
_atom_site_aniso_U_11
_atom_site_aniso_U_22
_atom_site_aniso_U_33
_atom_site_aniso_U_23
_atom_site_aniso_U_13
_atom_site_aniso_U_12
F1 0.0344(5) 0.0234(4) 0.0762(7) -0.0001(4) -0.0003(5) -0.0081(4)
C2 0.0301(8) 0.0215(7) 0.0378(8) -0.0037(6) 0.0011(6) -0.0056(6)
C3 0.0301(7) 0.0231(7) 0.0258(7) -0.0030(6) -0.0005(6) -0.0005(6)
C4 0.0314(8) 0.0239(7) 0.0350(8) -0.0042(6) -0.0046(6) -0.0018(6)
O5 0.0320(5) 0.0281(5) 0.0494(6) 0.0020(5) 0.0039(5) 0.0070(5)
C6 0.0329(8) 0.0344(9) 0.0518(10) -0.0032(7) -0.0034(7) 0.0105(7)
O7 0.0449(7) 0.0261(6) 0.0828(10) 0.0125(6) 0.0064(7) 0.0026(5)
C8 0.0240(7) 0.0236(7) 0.0252(7) -0.0045(5) -0.0003(5) -0.0021(6)
C9 0.0298(7) 0.0215(6) 0.0210(6) -0.0033(5) 0.0013(6) -0.0019(6)
N10 0.0258(6) 0.0213(6) 0.0289(6) -0.0025(5) 0.0025(5) -0.0023(5)
C11 0.0276(7) 0.0214(6) 0.0245(7) 0.0003(5) -0.0053(6) -0.0009(6)
O12 0.0256(5) 0.0251(5) 0.0436(6) -0.0052(4) -0.0047(4) 0.0010(4)
C13 0.0261(7) 0.0198(6) 0.0275(7) 0.0035(5) -0.0024(6) 0.0002(6)
O14 0.0277(5) 0.0237(5) 0.0248(5) 0.0012(4) 0.0024(4) -0.0007(4)
C15 0.0249(7) 0.0169(6) 0.0264(7) 0.0042(5) 0.0004(5) -0.0008(5)
N16 0.0227(5) 0.0167(5) 0.0275(6) 0.0012(4) 0.0026(5) 0.0004(4)
C17 0.0207(6) 0.0202(6) 0.0290(7) -0.0001(5) 0.0037(6) -0.0004(5)
N18 0.0213(6) 0.0191(6) 0.0318(6) 0.0024(5) 0.0028(5) 0.0009(5)
C19 0.0212(6) 0.0192(6) 0.0222(6) 0.0009(5) 0.0001(5) 0.0002(5)
C20 0.0224(6) 0.0180(6) 0.0217(7) -0.0008(5) -0.0015(5) -0.0007(5)
N21 0.0222(6) 0.0190(5) 0.0325(6) 0.0009(5) 0.0026(5) 0.0023(5)
C22 0.0219(6) 0.0211(6) 0.0343(7) 0.0011(6) 0.0034(6) 0.0015(6)
N23 0.0232(6) 0.0214(6) 0.0305(6) 0.0029(5) 0.0017(5) -0.0003(5)
C24 0.0220(6) 0.0193(6) 0.0232(6) 0.0013(5) -0.0010(5) -0.0014(5)
N25 0.0224(6) 0.0182(5) 0.0454(7) 0.0086(5) 0.0050(5) -0.0005(5)
C26 0.0256(7) 0.0154(6) 0.0267(7) 0.0020(5) -0.0014(6) -0.0024(5)
C27 0.0236(7) 0.0168(6) 0.0307(7) 0.0009(5) -0.0017(6) 0.0002(5)
O28 0.0374(6) 0.0159(5) 0.0440(6) 0.0015(4) -0.0129(5) 0.0015(4)
C29 0.0270(7) 0.0173(6) 0.0334(8) 0.0016(6) -0.0007(6) 0.0002(6)
O30 0.0258(5) 0.0157(4) 0.0476(6) -0.0002(4) -0.0051(4) -0.0011(4)
C31 0.0333(8) 0.0314(8) 0.0390(9) -0.0035(7) 0.0035(7) -0.0002(7)
C32 0.0487(10) 0.0239(7) 0.0457(9) 0.0056(7) 0.0080(8) -0.0043(7)
C33 0.0264(7) 0.0243(7) 0.0300(7) -0.0055(6) -0.0006(6) 0.0023(6)
C34 0.0254(7) 0.0299(8) 0.0404(9) -0.0067(6) 0.0022(6) -0.0028(6)
N35 0.0402(8) 0.0590(10) 0.0414(9) -0.0025(7) 0.0054(7) 0.0016(7)
C36 0.0305(8) 0.0375(9) 0.0467(10) -0.0047(7) 0.0086(8) -0.0028(7)
C37 0.0517(11) 0.0516(11) 0.0565(12) -0.0050(9) -0.0049(9) -0.0033(9)
O1 0.026(5) 0.042(6) 0.053(7) 0.012(5) 0.006(5) 0.008(5)

loop_
_atom_type_symbol
_atom_type_scat_dispersion_real
_atom_type_scat_dispersion_imag
_atom_type_scat_Cromer_Mann_a1
_atom_type_scat_Cromer_Mann_b1
_atom_type_scat_Cromer_Mann_a2
_atom_type_scat_Cromer_Mann_b2
_atom_type_scat_Cromer_Mann_a3
_atom_type_scat_Cromer_Mann_b3
_atom_type_scat_Cromer_Mann_a4
_atom_type_scat_Cromer_Mann_b4
_atom_type_scat_Cromer_Mann_c
_atom_type_scat_source
C 0.0181 0.0091 2.3100 20.8439 1.0200 10.2075 1.5886 0.5687 0.8650 51.6512 0.2156 'International Tables Vol C 4.2.6.8 and 6.1.1.4'
H 0.0000 0.0000 0.4930 10.5109 0.3229 26.1257 0.1402 3.1424 0.0408 57.7998 0.0030 'International Tables Vol C 4.2.6.8 and 6.1.1.4'
N 0.0311 0.0180 12.2126 0.0057 3.1322 9.8933 2.0125 28.9975 1.1663 0.5826 -11.5290 'International Tables Vol C 4.2.6.8 and 6.1.1.4'
O 0.0492 0.0322 3.0485 13.2771 2.2868 5.7011 1.5463 0.3239 0.8670 32.9089 0.2508 'International Tables Vol C 4.2.6.8 and 6.1.1.4'
F 0.0727 0.0534 3.5392 10.2825 2.6412 4.2944 1.5170 0.2615 1.0243 26.1476 0.2776 'International Tables Vol C 4.2.6.8 and 6.1.1.4'

loop_
_geom_angle_atom_site_label_1
_geom_angle_site_symmetry_1
_geom_angle_atom_site_label_2
_geom_angle_site_symmetry_2
_geom_angle_atom_site_label_3
_geom_angle_site_symmetry_3
_geom_angle
_geom_angle_publ_flag
F1 . C2 . C3 . 119.66(13) yes
F1 . C2 . C34 . 118.04(13) yes
C3 . C2 . C34 . 122.25(14) yes
C2 . C3 . C4 . 121.34(13) yes
C2 . C3 . C8 . 117.55(13) yes
C4 . C3 . C8 . 121.09(13) yes
C3 . C4 . O5 . 110.41(12) yes
C3 . C4 . O7 . 125.67(15) yes
O5 . C4 . O7 . 123.91(14) yes
C4 . O5 . C6 . 115.69(12) yes
O5 . C6 . H61 . 104.6 no
O5 . C6 . H63 . 111.6 no
H61 . C6 . H63 . 110.6 no
O5 . C6 . H62 . 110.5 no
H61 . C6 . H62 . 110.1 no
H63 . C6 . H62 . 109.3 no
C3 . C8 . C9 . 121.14(13) yes
C3 . C8 . H81 . 118.2 no
C9 . C8 . H81 . 120.7 no
C8 . C9 . N10 . 118.14(13) yes
C8 . C9 . C33 . 119.74(13) yes
N10 . C9 . C33 . 122.12(13) yes
C9 . N10 . C11 . 127.33(12) yes
C9 . N10 . H101 . 115.0 no
C11 . N10 . H101 . 116.2 no
N10 . C11 . O12 . 125.82(13) yes
N10 . C11 . C13 . 113.65(12) yes
O12 . C11 . C13 . 120.42(12) yes
C11 . C13 . O14 . 112.64(11) yes
C11 . C13 . C27 . 114.87(11) yes
O14 . C13 . C27 . 106.49(11) yes
C11 . C13 . H131 . 106.8 no
O14 . C13 . H131 . 107.8 no
C27 . C13 . H131 . 108.0 no
C13 . O14 . C15 . 109.94(10) yes
O14 . C15 . N16 . 112.22(11) yes
O14 . C15 . C26 . 105.96(11) yes
N16 . C15 . C26 . 113.23(11) yes
O14 . C15 . H151 . 107.7 no
N16 . C15 . H151 . 107.7 no
C26 . C15 . H151 . 109.9 no
C15 . N16 . C17 . 124.44(11) yes
C15 . N16 . C20 . 129.37(11) yes
C17 . N16 . C20 . 105.72(10) yes
N16 . C17 . N18 . 113.95(12) yes
N16 . C17 . H171 . 121.5 no
N18 . C17 . H171 . 124.6 no
C17 . N18 . C19 . 103.83(11) yes
N18 . C19 . C20 . 110.89(12) yes
N18 . C19 . C24 . 132.04(12) yes
C20 . C19 . C24 . 116.93(12) yes
N16 . C20 . C19 . 105.59(11) yes
N16 . C20 . N21 . 127.03(12) yes
C19 . C20 . N21 . 127.36(12) yes
C20 . N21 . C22 . 110.35(11) yes
N21 . C22 . N23 . 129.33(13) yes
N21 . C22 . H221 . 115.1 no
N23 . C22 . H221 . 115.6 no
C22 . N23 . C24 . 118.59(12) yes
C19 . C24 . N23 . 117.34(12) yes
C19 . C24 . N25 . 124.29(13) yes
N23 . C24 . N25 . 118.34(12) yes
C24 . N25 . H251 . 119.2 no
C24 . N25 . H252 . 120.8 no
H251 . N25 . H252 . 120.0 no
C15 . C26 . C27 . 105.46(11) yes
C15 . C26 . O30 . 107.06(11) yes
C27 . C26 . O30 . 104.74(10) yes
C15 . C26 . H261 . 114.2 no
C27 . C26 . H261 . 113.0 no
O30 . C26 . H261 . 111.7 no
C26 . C27 . C13 . 104.84(11) yes
C26 . C27 . O28 . 104.10(11) yes
C13 . C27 . O28 . 108.97(11) yes
C26 . C27 . H271 . 113.6 no
C13 . C27 . H271 . 111.9 no
O28 . C27 . H271 . 112.9 no
C27 . O28 . C29 . 108.96(10) yes
O28 . C29 . O30 . 104.52(10) yes
O28 . C29 . C31 . 110.84(12) yes
O30 . C29 . C31 . 110.50(12) yes
O28 . C29 . C32 . 108.83(13) yes
O30 . C29 . C32 . 108.26(12) yes
C31 . C29 . C32 . 113.46(12) yes
C29 . O30 . C26 . 108.11(10) yes
C29 . C31 . H313 . 108.6 no
C29 . C31 . H312 . 107.6 no
H313 . C31 . H312 . 109.4 no
C29 . C31 . H311 . 110.0 no
H313 . C31 . H311 . 110.2 no
H312 . C31 . H311 . 110.9 no
C29 . C32 . H321 . 109.1 no
C29 . C32 . H323 . 109.8 no
H321 . C32 . H323 . 107.1 no
C29 . C32 . H322 . 110.6 no
H321 . C32 . H322 . 109.8 no
H323 . C32 . H322 . 110.4 no
C9 . C33 . C34 . 119.60(14) yes
C9 . C33 . H331 . 119.7 no
C34 . C33 . H331 . 120.7 no
C33 . C34 . C2 . 119.53(14) yes
C33 . C34 . H341 . 121.0 no
C2 . C34 . H341 . 119.5 no
N35 . C36 . C37 . 179.06(19) yes
C36 . C37 . H371 . 112.3 no
C36 . C37 . H372 . 109.6 no
H371 . C37 . H372 . 108.2 no
C36 . C37 . H373 . 111.9 no
H371 . C37 . H373 . 105.7 no
H372 . C37 . H373 . 109.1 no
H11 . O1 . H12 . 143.5 no

loop_
_geom_bond_atom_site_label_1
_geom_bond_site_symmetry_1
_geom_bond_atom_site_label_2
_geom_bond_site_symmetry_2
_geom_bond_distance
_geom_bond_publ_flag
F1 . C2 . 1.3502(17) yes
C2 . C3 . 1.388(2) yes
C2 . C34 . 1.378(2) yes
C3 . C4 . 1.493(2) yes
C3 . C8 . 1.398(2) yes
C4 . O5 . 1.3334(19) yes
C4 . O7 . 1.2003(19) yes
O5 . C6 . 1.4496(19) yes
C6 . H61 . 0.953 no
C6 . H63 . 0.959 no
C6 . H62 . 0.961 no
C8 . C9 . 1.384(2) yes
C8 . H81 . 0.948 no
C9 . N10 . 1.4108(18) yes
C9 . C33 . 1.400(2) yes
N10 . C11 . 1.3556(18) yes
N10 . H101 . 0.846 no
C11 . O12 . 1.2185(18) yes
C11 . C13 . 1.5361(19) yes
C13 . O14 . 1.4376(17) yes
C13 . C27 . 1.5246(19) yes
C13 . H131 . 0.987 no
O14 . C15 . 1.4209(17) yes
C15 . N16 . 1.4658(17) yes
C15 . C26 . 1.5293(19) yes
C15 . H151 . 0.963 no
N16 . C17 . 1.3724(18) yes
N16 . C20 . 1.3819(17) yes
C17 . N18 . 1.3066(18) yes
C17 . H171 . 0.933 no
N18 . C19 . 1.3916(18) yes
C19 . C20 . 1.3784(19) yes
C19 . C24 . 1.4098(19) yes
C20 . N21 . 1.3457(18) yes
N21 . C22 . 1.3317(18) yes
C22 . N23 . 1.3414(18) yes
C22 . H221 . 0.953 no
N23 . C24 . 1.3598(18) yes
C24 . N25 . 1.3287(19) yes
N25 . H251 . 0.885 no
N25 . H252 . 0.866 no
C26 . C27 . 1.5419(19) yes
C26 . O30 . 1.4218(16) yes
C26 . H261 . 0.972 no
C27 . O28 . 1.4274(16) yes
C27 . H271 . 0.960 no
O28 . C29 . 1.4260(18) yes
C29 . O30 . 1.4231(17) yes
C29 . C31 . 1.507(2) yes
C29 . C32 . 1.505(2) yes
C31 . H313 . 0.965 no
C31 . H312 . 0.960 no
C31 . H311 . 0.986 no
C32 . H321 . 0.991 no
C32 . H323 . 0.973 no
C32 . H322 . 0.983 no
C33 . C34 . 1.385(2) yes
C33 . H331 . 0.942 no
C34 . H341 . 0.947 no
N35 . C36 . 1.132(2) yes
C36 . C37 . 1.454(3) yes
C37 . H371 . 0.974 no
C37 . H372 . 0.968 no
C37 . H373 . 0.949 no
O1 . H11 . 0.872 no
O1 . H12 . 0.807 no

loop_
_geom_hbond_atom_site_label_D
_geom_hbond_site_symmetry_D
_geom_hbond_atom_site_label_H
_geom_hbond_site_symmetry_H
_geom_hbond_atom_site_label_A
_geom_hbond_site_symmetry_A
_geom_hbond_angle_DHA
_geom_hbond_distance_DH
_geom_hbond_distance_HA
_geom_hbond_distance_DA
_geom_hbond_publ_flag
C17 . H171 . O12 1_455 163 0.93 2.57 3.477(2) yes
C31 . H311 . O30 2_556 151 0.99 2.60 3.491(2) yes
C37 . H372 . O28 3_756 158 0.97 2.51 3.421(2) yes
C37 . H373 . O7 3_746 173 0.95 2.54 3.480(2) yes
N10 . H101 . N35 . 156 0.85 2.51 3.304(2) yes
N25 . H251 . N18 2_566 174 0.88 2.16 3.043(2) yes
N25 . H252 . N23 2_466 160 0.87 2.12 2.946(2) yes
O1 . H11 . C36 3_746 175 0.87 2.33 3.203(2) yes
O1 . H11 . C37 3_746 149 0.87 2.44 3.224(2) yes
